data_2229905
loop_
_publ_author_name
'Brancatelli, Giovanna'
'Nicol\'o, Francesco'
'De Grazia, Sara'
'Monforte, Anna Maria'
'Chimirri, Alba'

_publ_section_title
;
 3-[2-(1<i>H</i>-1,3-Benzodiazol-2-yl)ethyl]-1,3-oxazolidin-2-one
;
_journal_coeditor_code BH2341
_journal_issue 5
_journal_name_full 'Acta Crystallographica Section E'
_journal_page_first o1083
_journal_paper_doi 10.1107/S1600536811012256
_journal_volume 67
_journal_year 2011
_chemical_formula_iupac 'C12 H13 N3 O2'
_chemical_formula_moiety 'C12 H13 N3 O2'
_chemical_formula_sum 'C12 H13 N3 O2'
_chemical_formula_weight 231.25
_chemical_name_systematic
;
3-[2-(1<i>H</i>-1,3-benzodiazol-2-yl)ethyl]-1,3-oxazolidin-2-one
;
_space_group_IT_number 14
_symmetry_cell_setting monoclinic
_symmetry_space_group_name_Hall '-P 2ybc'
_symmetry_space_group_name_H-M 'P 1 21/c 1'
_atom_sites_solution_hydrogens geom
_atom_sites_solution_primary direct
_atom_sites_solution_secondary difmap
_cell_angle_alpha 90
_cell_angle_beta 90.6960(10)
_cell_angle_gamma 90
_cell_formula_units_Z 4
_cell_length_a 6.0940(2)
_cell_length_b 18.1570(6)
_cell_length_c 10.0740(3)
_cell_measurement_reflns_used 9799
_cell_measurement_temperature 296(2)
_cell_measurement_theta_max 30.04
_cell_measurement_theta_min 2.31
_cell_volume 1114.59(6)
_computing_cell_refinement 'SAINT (Bruker, 2007)'
_computing_data_collection 'APEX2 (Bruker, 2007)'
_computing_data_reduction 'SAINT (Bruker, 2007)'
_computing_molecular_graphics 'SHELXTL (Sheldrick, 2008)'
_computing_publication_material 'SHELXTL (Sheldrick, 2008)'
_computing_structure_refinement 'SHELXL97 (Sheldrick, 2008)'
_computing_structure_solution 'SHELXS97 (Sheldrick, 2008)'
_diffrn_ambient_temperature 296(2)
_diffrn_measured_fraction_theta_full 0.998
_diffrn_measured_fraction_theta_max 0.998
_diffrn_measurement_device_type 'Bruker APEXII CCD'
_diffrn_measurement_method '\f and \w'
_diffrn_radiation_monochromator graphite
_diffrn_radiation_type MoK\a
_diffrn_radiation_wavelength 0.71073
_diffrn_reflns_av_R_equivalents 0.0207
_diffrn_reflns_limit_h_max 7
_diffrn_reflns_limit_h_min -7
_diffrn_reflns_limit_k_max 21
_diffrn_reflns_limit_k_min -21
_diffrn_reflns_limit_l_max 11
_diffrn_reflns_limit_l_min -11
_diffrn_reflns_number 34135
_diffrn_reflns_theta_full 25
_diffrn_reflns_theta_max 25
_diffrn_reflns_theta_min 3.02
_diffrn_standards_number 0
_exptl_absorpt_coefficient_mu 0.097
_exptl_absorpt_correction_type none
_exptl_crystal_colour colourless
_exptl_crystal_density_diffrn 1.378
_exptl_crystal_density_method 'not measured'
_exptl_crystal_description prism
_exptl_crystal_F_000 488
_exptl_crystal_size_max 0.51
_exptl_crystal_size_mid 0.43
_exptl_crystal_size_min 0.21
_refine_diff_density_max 0.21
_refine_diff_density_min -0.219
_refine_ls_extinction_coef 0.031(3)
_refine_ls_extinction_method 'SHELXL97 (Sheldrick, 2008)'
_refine_ls_goodness_of_fit_ref 1.048
_refine_ls_hydrogen_treatment constr
_refine_ls_matrix_type full
_refine_ls_number_constraints 0
_refine_ls_number_parameters 155
_refine_ls_number_reflns 1951
_refine_ls_number_restraints 0
_refine_ls_restrained_S_all 1.048
_refine_ls_R_factor_all 0.0343
_refine_ls_R_factor_gt 0.0325
_refine_ls_shift/su_max 0
_refine_ls_shift/su_mean 0
_refine_ls_structure_factor_coef Fsqd
_refine_ls_weighting_details 'calc w=1/[\s^2^(Fo^2^)+(0.0448P)^2^+0.2758P] where P=(Fo^2^+2Fc^2^)/3'
_refine_ls_weighting_scheme calc
_refine_ls_wR_factor_ref 0.089
_reflns_number_gt 1830
_reflns_number_total 1951
_reflns_threshold_expression I>2\s(I)
_cod_data_source_file bh2341.cif
_cod_data_source_block I
_cod_original_sg_symbol_H-M 'P 21/c'
_cod_database_code 2229905
_cod_database_fobs_code 2229905

loop_
_symmetry_equiv_pos_as_xyz
'x, y, z'
'-x, y+1/2, -z+1/2'
'-x, -y, -z'
'x, -y-1/2, z-1/2'

loop_
_atom_site_type_symbol
_atom_site_label
_atom_site_fract_x
_atom_site_fract_y
_atom_site_fract_z
_atom_site_U_iso_or_equiv
_atom_site_adp_type
_atom_site_calc_flag
_atom_site_refinement_flags
_atom_site_occupancy
_atom_site_disorder_assembly
_atom_site_disorder_group
C C2 0.68193(19) 0.18737(6) 0.48419(11) 0.0360(3) Uani d . 1 . .
C C3 0.8441(2) 0.14478(8) 0.54393(13) 0.0495(3) Uani d . 1 . .
H H3 0.8494 0.1375 0.6353 0.059 Uiso calc R 1 . .
C C4 0.9971(2) 0.11369(8) 0.46129(15) 0.0556(4) Uani d . 1 . .
H H4 1.1078 0.0845 0.4978 0.067 Uiso calc R 1 . .
C C5 0.9903(2) 0.12476(8) 0.32465(15) 0.0523(4) Uani d . 1 . .
H H5 1.0971 0.1032 0.2722 0.063 Uiso calc R 1 . .
C C6 0.8292(2) 0.16686(7) 0.26555(12) 0.0452(3) Uani d . 1 . .
H H6 0.825 0.1739 0.1741 0.054 Uiso calc R 1 . .
C C7 0.67213(19) 0.19869(6) 0.34697(11) 0.0350(3) Uani d . 1 . .
C C9 0.40064(19) 0.25761(6) 0.42951(11) 0.0352(3) Uani d . 1 . .
C C10 0.2094(2) 0.30701(7) 0.44963(13) 0.0439(3) Uani d . 1 . .
H H10A 0.1152 0.286 0.5167 0.053 Uiso calc R 1 . .
H H10B 0.1252 0.3104 0.3675 0.053 Uiso calc R 1 . .
C C11 0.2802(2) 0.38413(7) 0.49276(13) 0.0439(3) Uani d . 1 . .
H H11A 0.1517 0.4119 0.5187 0.053 Uiso calc R 1 . .
H H11B 0.3766 0.3802 0.5698 0.053 Uiso calc R 1 . .
C C13 0.6099(2) 0.43147(7) 0.38402(14) 0.0457(3) Uani d . 1 . .
C C16 0.4669(3) 0.49106(10) 0.20459(17) 0.0682(5) Uani d . 1 . .
H H16A 0.4673 0.4673 0.1184 0.082 Uiso calc R 1 . .
H H16B 0.455 0.5439 0.1917 0.082 Uiso calc R 1 . .
C C17 0.2788(3) 0.46309(11) 0.28639(17) 0.0693(5) Uani d . 1 . .
H H17A 0.193 0.5033 0.3221 0.083 Uiso calc R 1 . .
H H17B 0.1835 0.4308 0.235 0.083 Uiso calc R 1 . .
N N1 0.50576(16) 0.22534(6) 0.53358(9) 0.0379(3) Uani d . 1 . .
H H1 0.4689 0.2281 0.6156 0.045 Uiso calc R 1 . .
N N8 0.49276(16) 0.24297(6) 0.31510(9) 0.0376(3) Uani d . 1 . .
N N12 0.39262(16) 0.42375(6) 0.38915(11) 0.0440(3) Uani d . 1 . .
O O14 0.74742(17) 0.40717(7) 0.45882(13) 0.0730(4) Uani d . 1 . .
O O15 0.66295(17) 0.47348(6) 0.27768(11) 0.0606(3) Uani d . 1 . .

loop_
_atom_site_aniso_label
_atom_site_aniso_U_11
_atom_site_aniso_U_22
_atom_site_aniso_U_33
_atom_site_aniso_U_12
_atom_site_aniso_U_13
_atom_site_aniso_U_23
C2 0.0400(6) 0.0367(6) 0.0314(6) -0.0057(5) 0.0019(5) -0.0004(5)
C3 0.0553(8) 0.0536(8) 0.0394(7) 0.0006(6) -0.0045(6) 0.0092(6)
C4 0.0496(8) 0.0541(8) 0.0630(9) 0.0100(6) -0.0035(7) 0.0054(7)
C5 0.0466(7) 0.0547(8) 0.0558(8) 0.0051(6) 0.0086(6) -0.0087(6)
C6 0.0471(7) 0.0533(8) 0.0352(6) -0.0018(6) 0.0067(5) -0.0050(5)
C7 0.0379(6) 0.0370(6) 0.0300(6) -0.0057(5) 0.0017(5) -0.0015(4)
C9 0.0360(6) 0.0383(6) 0.0315(6) -0.0071(5) 0.0025(5) -0.0013(5)
C10 0.0346(6) 0.0494(7) 0.0478(7) -0.0031(5) 0.0067(5) -0.0006(6)
C11 0.0395(7) 0.0483(7) 0.0440(7) 0.0040(5) 0.0050(5) -0.0045(5)
C13 0.0392(7) 0.0457(7) 0.0521(7) -0.0010(5) 0.0014(6) -0.0063(6)
C16 0.0762(11) 0.0666(10) 0.0618(10) 0.0016(8) 0.0012(8) 0.0156(8)
C17 0.0548(9) 0.0894(12) 0.0634(10) -0.0038(8) -0.0136(7) 0.0212(9)
N1 0.0433(6) 0.0459(6) 0.0246(5) -0.0031(4) 0.0056(4) -0.0011(4)
N8 0.0386(5) 0.0459(6) 0.0283(5) -0.0023(4) 0.0020(4) 0.0011(4)
N12 0.0341(5) 0.0451(6) 0.0527(6) 0.0013(4) -0.0023(5) 0.0048(5)
O14 0.0389(6) 0.0963(9) 0.0835(8) 0.0045(5) -0.0103(5) 0.0128(7)
O15 0.0534(6) 0.0681(7) 0.0605(6) -0.0114(5) 0.0104(5) 0.0016(5)

loop_
_atom_type_symbol
_atom_type_description
_atom_type_scat_dispersion_real
_atom_type_scat_dispersion_imag
_atom_type_scat_source
C C 0.0033 0.0016 'International Tables Vol C Tables 4.2.6.8 and 6.1.1.4'
H H 0 0 'International Tables Vol C Tables 4.2.6.8 and 6.1.1.4'
N N 0.0061 0.0033 'International Tables Vol C Tables 4.2.6.8 and 6.1.1.4'
O O 0.0106 0.006 'International Tables Vol C Tables 4.2.6.8 and 6.1.1.4'

loop_
_geom_angle_atom_site_label_1
_geom_angle_atom_site_label_2
_geom_angle_atom_site_label_3
_geom_angle_site_symmetry_1
_geom_angle_site_symmetry_3
_geom_angle
_geom_angle_publ_flag
N1 C2 C3 . . 132.72(11) ?
N1 C2 C7 . . 105.08(10) ?
C3 C2 C7 . . 122.20(12) ?
C4 C3 C2 . . 116.75(12) ?
C4 C3 H3 . . 121.6 ?
C2 C3 H3 . . 121.6 ?
C3 C4 C5 . . 121.75(13) ?
C3 C4 H4 . . 119.1 ?
C5 C4 H4 . . 119.1 ?
C6 C5 C4 . . 121.43(13) ?
C6 C5 H5 . . 119.3 ?
C4 C5 H5 . . 119.3 ?
C5 C6 C7 . . 117.89(12) ?
C5 C6 H6 . . 121.1 ?
C7 C6 H6 . . 121.1 ?
N8 C7 C6 . . 130.32(11) ?
N8 C7 C2 . . 109.70(10) ?
C6 C7 C2 . . 119.98(11) ?
N8 C9 N1 . . 112.80(10) ?
N8 C9 C10 . . 125.80(10) ?
N1 C9 C10 . . 121.30(10) ?
C9 C10 C11 . . 111.88(10) ?
C9 C10 H10A . . 109.2 ?
C11 C10 H10A . . 109.2 ?
C9 C10 H10B . . 109.2 ?
C11 C10 H10B . . 109.2 ?
H10A C10 H10B . . 107.9 ?
N12 C11 C10 . . 112.67(10) ?
N12 C11 H11A . . 109.1 ?
C10 C11 H11A . . 109.1 ?
N12 C11 H11B . . 109.1 ?
C10 C11 H11B . . 109.1 ?
H11A C11 H11B . . 107.8 ?
O14 C13 N12 . . 128.40(10) ?
O14 C13 O15 . . 121.90(10) ?
N12 C13 O15 . . 109.60(10) ?
O15 C16 C17 . . 106.20(10) ?
O15 C16 H16A . . 110.5 ?
C17 C16 H16A . . 110.5 ?
O15 C16 H16B . . 110.5 ?
C17 C16 H16B . . 110.5 ?
H16A C16 H16B . . 108.7 ?
N12 C17 C16 . . 101.45(13) ?
N12 C17 H17A . . 111.5 ?
C16 C17 H17A . . 111.5 ?
N12 C17 H17B . . 111.5 ?
C16 C17 H17B . . 111.5 ?
H17A C17 H17B . . 109.3 ?
C9 N1 C2 . . 107.50(9) ?
C9 N1 H1 . . 126.2 ?
C2 N1 H1 . . 126.2 ?
C9 N8 C7 . . 104.90(10) ?
C13 N12 C17 . . 113.11(12) ?
C13 N12 C11 . . 124.01(11) ?
C17 N12 C11 . . 122.74(11) ?
C13 O15 C16 . . 109.01(11) ?

loop_
_geom_bond_atom_site_label_1
_geom_bond_atom_site_label_2
_geom_bond_site_symmetry_2
_geom_bond_distance
_geom_bond_publ_flag
C2 N1 . 1.374(2) ?
C2 C3 . 1.387(2) ?
C2 C7 . 1.398(2) ?
C3 C4 . 1.378(2) ?
C3 H3 . 0.93 ?
C4 C5 . 1.391(2) ?
C4 H4 . 0.93 ?
C5 C6 . 1.374(2) ?
C5 H5 . 0.93 ?
C6 C7 . 1.3934(17) ?
C6 H6 . 0.93 ?
C7 N8 . 1.391(2) ?
C9 N8 . 1.315(2) ?
C9 N1 . 1.355(2) ?
C9 C10 . 1.487(2) ?
C10 C11 . 1.5269(19) ?
C10 H10A . 0.97 ?
C10 H10B . 0.97 ?
C11 N12 . 1.447(2) ?
C11 H11A . 0.97 ?
C11 H11B . 0.97 ?
C13 O14 . 1.204(2) ?
C13 N12 . 1.333(2) ?
C13 O15 . 1.357(2) ?
C16 O15 . 1.432(2) ?
C16 C17 . 1.508(2) ?
C16 H16A . 0.97 ?
C16 H16B . 0.97 ?
C17 N12 . 1.430(2) ?
C17 H17A . 0.97 ?
C17 H17B . 0.97 ?
N1 H1 . 0.86 ?

loop_
_geom_hbond_atom_site_label_D
_geom_hbond_atom_site_label_H
_geom_hbond_atom_site_label_A
_geom_hbond_site_symmetry_A
_geom_hbond_distance_DH
_geom_hbond_distance_HA
_geom_hbond_distance_DA
_geom_hbond_angle_DHA
_geom_hbond_publ_flag
N1 H1 N8 4_566 0.86 2.08 2.8959(13) 157.9 yes
C11 H11A O14 1_455 0.97 2.53 3.2876(16) 134.9 yes
C11 H11B O14 . 0.97 2.58 2.9019(16) 99.5 no
C3 H3 O15 4_566 0.93 2.73 3.3820(17) 127.9 no
C5 H5 O15 2_745 0.93 2.82 3.6229(17) 145.1 no
C6 H6 O14 4_565 0.93 2.66 3.4008(17) 137.3 no

loop_
_geom_torsion_atom_site_label_1
_geom_torsion_atom_site_label_2
_geom_torsion_atom_site_label_3
_geom_torsion_atom_site_label_4
_geom_torsion_site_symmetry_1
_geom_torsion_site_symmetry_2
_geom_torsion_site_symmetry_3
_geom_torsion_site_symmetry_4
_geom_torsion
_geom_torsion_publ_flag
N1 C2 C3 C4 . . . . 179.30(13) ?
C7 C2 C3 C4 . . . . -0.01(19) ?
C2 C3 C4 C5 . . . . 0.4(2) ?
C3 C4 C5 C6 . . . . -0.5(2) ?
C4 C5 C6 C7 . . . . 0.3(2) ?
C5 C6 C7 N8 . . . . -179.73(12) ?
C5 C6 C7 C2 . . . . 0.05(18) ?
N1 C2 C7 N8 . . . . 0.15(13) ?
C3 C2 C7 N8 . . . . 179.62(11) ?
N1 C2 C7 C6 . . . . -179.68(11) ?
C3 C2 C7 C6 . . . . -0.20(18) ?
N8 C9 C10 C11 . . . . -97.20(14) ?
N1 C9 C10 C11 . . . . 79.34(14) ?
C9 C10 C11 N12 . . . . 68.00(10) ?
O15 C16 C17 N12 . . . . -7.44(18) ?
N8 C9 N1 C2 . . . . 0.81(13) ?
C10 C9 N1 C2 . . . . -176.15(10) ?
C3 C2 N1 C9 . . . . -179.94(13) ?
C7 C2 N1 C9 . . . . -0.55(12) ?
N1 C9 N8 C7 . . . . -0.69(13) ?
C10 C9 N8 C7 . . . . 176.10(11) ?
C6 C7 N8 C9 . . . . -179.88(12) ?
C2 C7 N8 C9 . . . . 0.32(13) ?
O14 C13 N12 C17 . . . . 177.42(16) ?
O15 C13 N12 C17 . . . . -2.03(17) ?
O14 C13 N12 C11 . . . . 1.5(2) ?
O15 C13 N12 C11 . . . . -177.92(11) ?
C16 C17 N12 C13 . . . . 5.96(19) ?
C16 C17 N12 C11 . . . . -178.09(13) ?
C10 C11 N12 C13 . . . . -101.12(15) ?
C10 C11 N12 C17 . . . . 83.38(16) ?
O14 C13 O15 C16 . . . . 177.27(14) ?
N12 C13 O15 C16 . . . . -3.24(16) ?
C17 C16 O15 C13 . . . . 6.84(18) ?

loop_
_cod_related_entry_id
_cod_related_entry_database
_cod_related_entry_code
1 ChemSpider 30656621
